data_7716473
loop_
_publ_author_name
'Khrizanforova, Vera V.'
'Fayzullin, Robert R.'
'Morozov, Vladimir I.'
'Budnikova, Yulia H.'

_publ_section_title
;
 Proton-assisted seven-electron acceptor properties of
 di-iso-propylphenyl-bis-iminoacenaphthene.
;
_journal_issue 28
_journal_name_full 'Dalton transactions (Cambridge, England : 2003)'
_journal_page_first 11659
_journal_page_last 11663
_journal_paper_doi 10.1039/d4dt01039f
_journal_volume 53
_journal_year 2024
_chemical_formula_moiety 'C48 H67 N2 Na O3'
_chemical_formula_sum 'C48 H67 N2 Na O3'
_chemical_formula_weight 743.02
_space_group_crystal_system monoclinic
_space_group_IT_number 14
_space_group_name_Hall '-P 2ybc'
_space_group_name_H-M_alt 'P 1 21/c 1'
_atom_sites_solution_hydrogens mixed
_audit_creation_method SHELXL-2018/3
_audit_update_record
;
2024-04-02 deposited with the CCDC.	2024-06-25 downloaded from the CCDC.
;
_cell_angle_alpha 90
_cell_angle_beta 95.5627(11)
_cell_angle_gamma 90
_cell_formula_units_Z 4
_cell_length_a 20.2430(11)
_cell_length_b 11.4393(6)
_cell_length_c 18.8683(10)
_cell_measurement_reflns_used 91053
_cell_measurement_temperature 100(2)
_cell_measurement_theta_max 31.01
_cell_measurement_theta_min 2.27
_cell_volume 4348.7(4)
_computing_cell_refinement 'APEX4 v2021.10-0 (Bruker AXS)'
_computing_data_collection 'APEX4 v2021.10-0 (Bruker AXS)'
_computing_data_reduction 'APEX4 v2021.10-0 (Bruker AXS)'
_computing_molecular_graphics
;
WinGX (Farrugia, 2012); ORTEP-3 (Farrugia, 2012);
PLATON (Spek, 2009); Olex2 (Dolomanov et al., 2009)
;
_computing_publication_material
;
WinGX (Farrugia, 2012); ORTEP-3 (Farrugia, 2012);
PLATON (Spek, 2009); Olex2 (Dolomanov et al., 2009)
;
_computing_structure_refinement 'SHELXL-2018/3 (Sheldrick, 2015)'
_computing_structure_solution 'SHELXT-2018/2 (Sheldrick, 2015)'
_diffrn_ambient_temperature 100(2)
_diffrn_measured_fraction_theta_full 0.999
_diffrn_measured_fraction_theta_max 1.000
_diffrn_measurement_device_type 'Bruker D8 QUEST'
_diffrn_measurement_method '\f and \w scans'
_diffrn_radiation_probe x-ray
_diffrn_radiation_type MoK\a
_diffrn_radiation_wavelength 0.71073
_diffrn_reflns_av_R_equivalents 0.0673
_diffrn_reflns_av_unetI/netI 0.0182
_diffrn_reflns_Laue_measured_fraction_full 0.999
_diffrn_reflns_Laue_measured_fraction_max 1.000
_diffrn_reflns_limit_h_max 28
_diffrn_reflns_limit_h_min -28
_diffrn_reflns_limit_k_max 16
_diffrn_reflns_limit_k_min -16
_diffrn_reflns_limit_l_max 26
_diffrn_reflns_limit_l_min -26
_diffrn_reflns_number 360243
_diffrn_reflns_point_group_measured_fraction_full 0.999
_diffrn_reflns_point_group_measured_fraction_max 1.000
_diffrn_reflns_theta_full 25.242
_diffrn_reflns_theta_max 30.032
_diffrn_reflns_theta_min 2.085
_diffrn_source 'microfocus Mo X-ray tube'
_exptl_absorpt_coefficient_mu 0.078
_exptl_absorpt_correction_T_max 0.9361
_exptl_absorpt_correction_T_min 0.8927
_exptl_absorpt_correction_type numerical
_exptl_absorpt_process_details
;
SADABS-2016/2 (Stalke et al., 2015)

 Equivalent reflections defined by point group 2/m for scaling and error model
 Mean and maximum errors in direction cosine check function =   0.000   0.004
 Restraint esd for equal adjacent scale factors =  0.0050
 Maximum odd and even orders for spherical harmonics =   1   4

 wR2(int) =  0.1349 (selected reflections only, before parameter refinement)
 wR2(int) =  0.0772 (selected reflections only, after parameter refinement)

  392384 total and  14525 unique reflections assuming Friedel's law
 plus  12059 total and  3658 unique reflections in fast scans
 Reflections rejected for which |I-<I>|/su >   3.00
 where:  su^2 = sigma(I)^2 + (  0.04000 <I>)^2  (sigma(I) from SAINT)

  386142 total and  14523 unique reflections left after |I-<I>|/su test
 plus  11608 total and  3646 unique reflections in fast scans
 su^2 = [K*sigma(I)]^2 + [g<I>]^2  where sigma(I) is from SAINT

 Error model 5: refine all K and overall g
 Run 2theta R(int) Incid. factors Diffr. factors    K      g   I/s(lim) Total I>2sig(I)
   1  25.1  0.0669  0.110 - 0.140  1.017 - 1.052  1.027  0.0436  22.9   26797   16806
   2  28.2  0.0778  0.105 - 0.161  1.018 - 1.058  1.046  0.0436  22.9   26206   15469
   3  25.0  0.0691  0.112 - 0.154  1.017 - 1.051  1.035  0.0436  22.9   23599   14070
   4  25.1  0.0719  0.102 - 0.168  1.017 - 1.052  1.049  0.0436  22.9   26754   16403
   5  25.0  0.0727  0.095 - 0.182  1.017 - 1.056  1.038  0.0436  22.9   25263   14835
   6  25.0  0.0723  0.101 - 0.162  1.018 - 1.058  1.021  0.0436  22.9   25261   15236
   7  25.1  0.0719  0.099 - 0.176  1.017 - 1.054  1.028  0.0436  22.9   23280   13896
   8  25.0  0.0758  0.102 - 0.174  1.017 - 1.052  1.040  0.0436  22.9   25632   15201
   9  25.0  0.0723  0.110 - 0.156  1.017 - 1.054  1.038  0.0436  22.9   26843   16274
  10  25.0  0.0735  0.110 - 0.149  1.018 - 1.054  1.037  0.0436  22.9   26107   15431
  11  25.0  0.0666  0.106 - 0.157  1.017 - 1.052  1.035  0.0436  22.9   26761   16698
  12 -25.1  0.0697  0.096 - 0.166  1.017 - 1.055  1.030  0.0436  22.9   24960   14520
  13 -25.1  0.0677  0.113 - 0.156  1.017 - 1.052  1.026  0.0436  22.9   25604   15661
  14  25.0  0.0649  0.090 - 0.175  1.017 - 1.058  1.046  0.0436  22.9   37448   24164
  15  25.0  0.0660  0.097 - 0.160  1.017 - 1.052  1.066  0.0436  22.9   15627    9592
  16f  0.0  0.1358  0.090 - 0.175  1.018 - 1.053  1.049  0.0436  22.9   11608    5945

       4 Overloads replaced by fast scan measurements
  386146 Corrected reflections written to file hkl
 Estimated minimum and maximum transmission:  0.8927  0.9361
 Additional spherical absorption correction applied with mu*r =  0.0100
 3lambda correction factor = 0.00150
;
_exptl_crystal_colour 'dark blue'
_exptl_crystal_density_diffrn 1.135
_exptl_crystal_description plank
_exptl_crystal_F_000 1616
_exptl_crystal_size_max 0.220
_exptl_crystal_size_mid 0.160
_exptl_crystal_size_min 0.114
_refine_diff_density_max 0.673
_refine_diff_density_min -0.498
_refine_diff_density_rms 0.049
_refine_ls_extinction_method none
_refine_ls_goodness_of_fit_ref 1.034
_refine_ls_hydrogen_treatment mixed
_refine_ls_matrix_type full
_refine_ls_number_parameters 571
_refine_ls_number_reflns 12718
_refine_ls_number_restraints 466
_refine_ls_restrained_S_all 1.040
_refine_ls_R_factor_all 0.0650
_refine_ls_R_factor_gt 0.0535
_refine_ls_shift/su_max 0.000
_refine_ls_shift/su_mean 0.000
_refine_ls_structure_factor_coef Fsqd
_refine_ls_weighting_details 'w=1/[\s^2^(Fo^2^)+(0.0677P)^2^+2.3658P] where P=(Fo^2^+2Fc^2^)/3'
_refine_ls_weighting_scheme calc
_refine_ls_wR_factor_gt 0.1396
_refine_ls_wR_factor_ref 0.1501
_reflns_Friedel_coverage 0.000
_reflns_number_gt 10586
_reflns_number_total 12718
_reflns_threshold_expression 'I > 2\s(I)'
_cod_data_source_file d4dt01039f2.cif
_cod_data_source_block khriz045
_cod_depositor_comments 'Adding full bibliography for 7716473--7716476.cif.'
_cod_original_sg_symbol_H-M 'P 21/c'
_cod_database_code 7716473
_shelx_shelxl_version_number 2018/3
_shelx_space_group_comment
;
The symmetry employed for this shelxl refinement is uniquely defined
by the following loop, which should always be used as a source of
symmetry information in preference to the above space-group names.
They are only intended as comments.
;
_shelx_estimated_absorpt_t_min 0.983
_shelx_estimated_absorpt_t_max 0.991

loop_
_space_group_symop_operation_xyz
'x, y, z'
'-x, y+1/2, -z+1/2'
'-x, -y, -z'
'x, -y-1/2, z-1/2'

loop_
_atom_site_label
_atom_site_type_symbol
_atom_site_fract_x
_atom_site_fract_y
_atom_site_fract_z
_atom_site_U_iso_or_equiv
_atom_site_adp_type
_atom_site_occupancy
_atom_site_site_symmetry_order
_atom_site_calc_flag
_atom_site_refinement_flags_posn
_atom_site_refinement_flags_adp
_atom_site_refinement_flags_occupancy
_atom_site_disorder_assembly
_atom_site_disorder_group
Na1 Na 0.24956(3) 0.22404(4) 0.35819(3) 0.02516(12) Uani 1 1 d . . . . .
N1 N 0.33336(5) 0.35106(8) 0.29117(5) 0.01854(18) Uani 1 1 d . . . . .
H1 H 0.3416(8) 0.2875(15) 0.2666(9) 0.025(4) Uiso 1 1 d . . . . .
N2 N 0.18836(5) 0.38099(9) 0.29911(5) 0.01987(19) Uani 1 1 d . . . . .
C11 C 0.39368(5) 0.39782(10) 0.32562(6) 0.0186(2) Uani 1 1 d . . . . .
C12 C 0.39125(6) 0.48530(10) 0.37769(6) 0.0202(2) Uani 1 1 d . . . . .
C13 C 0.45076(6) 0.52584(11) 0.41287(7) 0.0246(2) Uani 1 1 d . . . . .
H13 H 0.449582 0.586061 0.447394 0.030 Uiso 1 1 calc R U . . .
C14 C 0.51150(6) 0.48016(12) 0.39851(7) 0.0278(3) Uani 1 1 d . . . . .
H14 H 0.551408 0.507805 0.423602 0.033 Uiso 1 1 calc R U . . .
C15 C 0.51346(6) 0.39405(12) 0.34737(7) 0.0270(3) Uani 1 1 d . . . . .
H15 H 0.555049 0.361850 0.338222 0.032 Uiso 1 1 calc R U . . .
C16 C 0.45563(6) 0.35333(11) 0.30885(7) 0.0224(2) Uani 1 1 d . . . . .
C21 C 0.11853(6) 0.38711(11) 0.29579(7) 0.0222(2) Uani 1 1 d . . . . .
C22 C 0.08880(6) 0.43871(12) 0.35336(7) 0.0254(2) Uani 1 1 d . . . . .
C23 C 0.02025(7) 0.43212(14) 0.35513(8) 0.0331(3) Uani 1 1 d . . . . .
H23 H 0.000495 0.466445 0.393783 0.040 Uiso 1 1 calc R U . . .
C24 C -0.01950(7) 0.37670(14) 0.30182(9) 0.0365(3) Uani 1 1 d . . . . .
H24 H -0.066139 0.372650 0.303926 0.044 Uiso 1 1 calc R U . . .
C25 C 0.00902(7) 0.32714(13) 0.24536(9) 0.0337(3) Uani 1 1 d . . . . .
H25 H -0.018518 0.289062 0.208770 0.040 Uiso 1 1 calc R U . . .
C26 C 0.07777(6) 0.33179(12) 0.24087(7) 0.0269(2) Uani 1 1 d . . . . .
C101 C 0.29074(5) 0.42898(10) 0.24779(6) 0.0177(2) Uani 1 1 d . . . . .
C102 C 0.22191(5) 0.43907(10) 0.25318(6) 0.0179(2) Uani 1 1 d . . . . .
C103 C 0.19690(6) 0.53013(10) 0.19954(6) 0.0200(2) Uani 1 1 d . . . . .
C104 C 0.25208(6) 0.56575(10) 0.16491(6) 0.0205(2) Uani 1 1 d . . . . .
C105 C 0.31059(6) 0.50580(10) 0.19363(6) 0.0196(2) Uani 1 1 d . . . . .
C106 C 0.36946(6) 0.53352(12) 0.16529(7) 0.0259(2) Uani 1 1 d . . . . .
H106 H 0.409966 0.497158 0.182850 0.031 Uiso 1 1 calc R U . . .
C107 C 0.36795(7) 0.61745(13) 0.10941(8) 0.0327(3) Uani 1 1 d . . . . .
H107 H 0.408402 0.635490 0.090173 0.039 Uiso 1 1 calc R U . . .
C108 C 0.31146(8) 0.67364(12) 0.08185(7) 0.0324(3) Uani 1 1 d . . . . .
H108 H 0.312978 0.728405 0.044195 0.039 Uiso 1 1 calc R U . . .
C109 C 0.25016(7) 0.64868(11) 0.11057(6) 0.0256(2) Uani 1 1 d . . . . .
C110 C 0.18746(7) 0.70040(11) 0.09093(7) 0.0299(3) Uani 1 1 d . . . . .
H110 H 0.182869 0.756971 0.053926 0.036 Uiso 1 1 calc R U . . .
C111 C 0.13331(7) 0.66907(12) 0.12518(7) 0.0299(3) Uani 1 1 d . . . . .
H111 H 0.091973 0.706037 0.111677 0.036 Uiso 1 1 calc R U . . .
C112 C 0.13665(6) 0.58348(11) 0.18007(7) 0.0253(2) Uani 1 1 d . . . . .
H112 H 0.098342 0.563454 0.202816 0.030 Uiso 1 1 calc R U . . .
C121 C 0.32635(6) 0.53712(11) 0.39718(6) 0.0216(2) Uani 1 1 d . . . . .
H121 H 0.289142 0.490564 0.372497 0.026 Uiso 1 1 calc R U . . .
C122 C 0.31961(7) 0.66313(12) 0.37049(8) 0.0322(3) Uani 1 1 d . . . . .
H12A H 0.276868 0.695029 0.381572 0.048 Uiso 1 1 calc R U . . .
H12B H 0.321905 0.664687 0.318856 0.048 Uiso 1 1 calc R U . . .
H12C H 0.355718 0.710459 0.393928 0.048 Uiso 1 1 calc R U . . .
C123 C 0.32062(7) 0.53080(12) 0.47738(7) 0.0281(3) Uani 1 1 d . . . . .
H12D H 0.354300 0.581369 0.502442 0.042 Uiso 1 1 calc R U . . .
H12E H 0.327544 0.450012 0.493720 0.042 Uiso 1 1 calc R U . . .
H12F H 0.276362 0.556980 0.487335 0.042 Uiso 1 1 calc R U . . .
C161 C 0.46070(6) 0.26284(12) 0.25065(7) 0.0268(2) Uani 1 1 d . . . . .
H161 H 0.421818 0.274422 0.214424 0.032 Uiso 1 1 calc R U . . .
C162 C 0.45606(7) 0.13865(13) 0.28022(9) 0.0347(3) Uani 1 1 d . . . . .
H16A H 0.460995 0.081897 0.242186 0.052 Uiso 1 1 calc R U . . .
H16B H 0.412808 0.127896 0.298562 0.052 Uiso 1 1 calc R U . . .
H16C H 0.491425 0.126749 0.318825 0.052 Uiso 1 1 calc R U . . .
C163 C 0.52379(8) 0.27549(15) 0.21216(9) 0.0394(3) Uani 1 1 d . . . . .
H16D H 0.562628 0.254454 0.244752 0.059 Uiso 1 1 calc R U . . .
H16E H 0.528044 0.356577 0.196472 0.059 Uiso 1 1 calc R U . . .
H16F H 0.520960 0.223500 0.170691 0.059 Uiso 1 1 calc R U . . .
C221 C 0.13145(7) 0.50473(12) 0.41032(7) 0.0273(3) Uani 1 1 d . . . . .
H221 H 0.176511 0.468080 0.414758 0.033 Uiso 1 1 calc R U . . .
C222 C 0.10555(10) 0.50124(17) 0.48382(8) 0.0454(4) Uani 1 1 d . . . . .
H22A H 0.139124 0.533804 0.519290 0.068 Uiso 1 1 calc R U . . .
H22B H 0.096194 0.420146 0.496275 0.068 Uiso 1 1 calc R U . . .
H22C H 0.064751 0.547543 0.482962 0.068 Uiso 1 1 calc R U . . .
C223 C 0.13922(8) 0.63087(14) 0.38723(8) 0.0369(3) Uani 1 1 d . . . . .
H22D H 0.095643 0.668923 0.382026 0.055 Uiso 1 1 calc R U . . .
H22E H 0.158467 0.632683 0.341542 0.055 Uiso 1 1 calc R U . . .
H22F H 0.168546 0.672326 0.423215 0.055 Uiso 1 1 calc R U . . .
C261 C 0.10705(7) 0.26980(13) 0.18045(8) 0.0322(3) Uani 1 1 d . . . . .
H261 H 0.153459 0.298790 0.178640 0.039 Uiso 1 1 calc R U . . .
C262 C 0.06858(9) 0.29371(18) 0.10800(9) 0.0470(4) Uani 1 1 d . . . . .
H26A H 0.092800 0.260528 0.070220 0.070 Uiso 1 1 calc R U . . .
H26B H 0.063761 0.378262 0.100924 0.070 Uiso 1 1 calc R U . . .
H26C H 0.024555 0.257637 0.106485 0.070 Uiso 1 1 calc R U . . .
C263 C 0.11027(10) 0.13835(15) 0.19519(11) 0.0499(4) Uani 1 1 d . . . . .
H26D H 0.065341 0.108257 0.198460 0.075 Uiso 1 1 calc R U . . .
H26E H 0.137471 0.123947 0.240183 0.075 Uiso 1 1 calc R U . . .
H26F H 0.130065 0.098624 0.156373 0.075 Uiso 1 1 calc R U . . .
O3 O 0.28631(5) 0.07432(8) 0.28143(5) 0.0314(2) Uani 1 1 d D U . . .
C31 C 0.28556(9) 0.08638(13) 0.20539(8) 0.0365(3) Uani 1 1 d D U . . .
H31A H 0.329842 0.110438 0.192538 0.044 Uiso 1 1 calc R U . . .
H31B H 0.252689 0.146077 0.187461 0.044 Uiso 1 1 calc R U . . .
C32 C 0.26670(10) -0.03349(14) 0.17322(8) 0.0428(4) Uani 1 1 d D U . . .
H32A H 0.227070 -0.027677 0.138284 0.051 Uiso 0.806(8) 1 calc R U P A 1
H32B H 0.303789 -0.067293 0.149424 0.051 Uiso 0.806(8) 1 calc R U P A 1
H32C H 0.218491 -0.038099 0.158466 0.051 Uiso 0.194(8) 1 calc R U P A 2
H32D H 0.291403 -0.050039 0.131556 0.051 Uiso 0.194(8) 1 calc R U P A 2
C33 C 0.2521(2) -0.1068(2) 0.23720(12) 0.0460(8) Uani 0.806(8) 1 d D U P A 1
H33A H 0.264871 -0.189536 0.231340 0.055 Uiso 0.806(8) 1 calc R U P A 1
H33B H 0.204648 -0.102706 0.245524 0.055 Uiso 0.806(8) 1 calc R U P A 1
C34 C 0.29597(17) -0.04798(19) 0.29717(14) 0.0338(6) Uani 0.806(8) 1 d D U P A 1
H34A H 0.281405 -0.067878 0.344292 0.041 Uiso 0.806(8) 1 calc R U P A 1
H34B H 0.343066 -0.070649 0.296163 0.041 Uiso 0.806(8) 1 calc R U P A 1
C33' C 0.2865(7) -0.1173(5) 0.2337(3) 0.038(2) Uani 0.194(8) 1 d D U P A 2
H33C H 0.333814 -0.139735 0.234634 0.046 Uiso 0.194(8) 1 calc R U P A 2
H33D H 0.258751 -0.188695 0.230024 0.046 Uiso 0.194(8) 1 calc R U P A 2
C34' C 0.2739(9) -0.0454(5) 0.2989(5) 0.044(3) Uani 0.194(8) 1 d D U P A 2
H34C H 0.227442 -0.055263 0.310191 0.053 Uiso 0.194(8) 1 calc R U P A 2
H34D H 0.303956 -0.070316 0.340681 0.053 Uiso 0.194(8) 1 calc R U P A 2
O4 O 0.15988(6) 0.10075(11) 0.39151(8) 0.0496(3) Uani 1 1 d D U . . .
C41 C 0.16211(15) -0.0196(2) 0.4143(2) 0.0467(7) Uani 0.711(6) 1 d D U P B 1
H41A H 0.202747 -0.035168 0.446470 0.056 Uiso 0.711(6) 1 calc R U P B 1
H41B H 0.161185 -0.072891 0.372905 0.056 Uiso 0.711(6) 1 calc R U P B 1
C42 C 0.10057(15) -0.0352(3) 0.4532(2) 0.0517(9) Uani 0.711(6) 1 d D U P B 1
H42A H 0.107826 -0.007841 0.503087 0.062 Uiso 0.711(6) 1 calc R U P B 1
H42B H 0.085573 -0.117602 0.452322 0.062 Uiso 0.711(6) 1 calc R U P B 1
C43 C 0.05120(17) 0.0442(5) 0.4078(4) 0.0542(7) Uani 0.711(6) 1 d D U P B 1
H43A H 0.035684 0.007230 0.361718 0.065 Uiso 0.711(6) 1 calc R U P B 1
H43B H 0.012441 0.064722 0.433502 0.065 Uiso 0.711(6) 1 calc R U P B 1
C44 C 0.09348(11) 0.14691(18) 0.39803(13) 0.0293(5) Uani 0.711(6) 1 d D U P B 1
H44A H 0.076990 0.190499 0.354544 0.035 Uiso 0.711(6) 1 calc R U P B 1
H44B H 0.093886 0.200117 0.439452 0.035 Uiso 0.711(6) 1 calc R U P B 1
C41' C 0.1668(3) 0.0102(5) 0.4462(4) 0.0373(14) Uani 0.289(6) 1 d D U P B 2
H41C H 0.163796 0.042317 0.494470 0.045 Uiso 0.289(6) 1 calc R U P B 2
H41D H 0.208533 -0.034584 0.445128 0.045 Uiso 0.289(6) 1 calc R U P B 2
C42' C 0.1058(4) -0.0621(6) 0.4201(5) 0.0495(18) Uani 0.289(6) 1 d D U P B 2
H42C H 0.096033 -0.123504 0.454536 0.059 Uiso 0.289(6) 1 calc R U P B 2
H42D H 0.109672 -0.097447 0.372771 0.059 Uiso 0.289(6) 1 calc R U P B 2
C43' C 0.0545(4) 0.0395(12) 0.4169(10) 0.0542(7) Uani 0.289(6) 1 d D U P B 2
H43C H 0.009374 0.014847 0.397736 0.065 Uiso 0.289(6) 1 calc R U P B 2
H43D H 0.053031 0.079848 0.463091 0.065 Uiso 0.289(6) 1 calc R U P B 2
C44' C 0.0896(3) 0.1089(9) 0.3645(6) 0.067(2) Uani 0.289(6) 1 d D U P B 2
H44C H 0.081853 0.074981 0.316142 0.081 Uiso 0.289(6) 1 calc R U P B 2
H44D H 0.074468 0.191186 0.363004 0.081 Uiso 0.289(6) 1 calc R U P B 2
O5 O 0.31726(6) 0.19181(12) 0.46564(6) 0.0421(3) Uani 1 1 d D U . . .
C51 C 0.29710(10) 0.1820(2) 0.53577(9) 0.0534(5) Uani 1 1 d D U . . .
H51A H 0.330759 0.219049 0.570223 0.064 Uiso 1 1 calc R U . . .
H51B H 0.293756 0.098494 0.548615 0.064 Uiso 1 1 calc R U . . .
C52 C 0.23291(11) 0.2389(3) 0.53967(12) 0.0770(8) Uani 1 1 d D U . . .
H52A H 0.200124 0.204621 0.504017 0.115 Uiso 1 1 calc R U . . .
H52B H 0.237113 0.322746 0.530334 0.115 Uiso 1 1 calc R U . . .
H52C H 0.218436 0.227574 0.587271 0.115 Uiso 1 1 calc R U . . .
C53 C 0.37854(12) 0.1354(3) 0.45999(16) 0.0499(7) Uani 0.808(5) 1 d D U P C 1
H53A H 0.384185 0.123566 0.408951 0.060 Uiso 0.808(5) 1 calc R U P C 1
H53B H 0.377339 0.057386 0.482479 0.060 Uiso 0.808(5) 1 calc R U P C 1
C54 C 0.43695(13) 0.2006(3) 0.49356(15) 0.0613(8) Uani 0.808(5) 1 d D U P C 1
H54A H 0.438343 0.278493 0.472095 0.092 Uiso 0.808(5) 1 calc R U P C 1
H54B H 0.477659 0.158004 0.485943 0.092 Uiso 0.808(5) 1 calc R U P C 1
H54C H 0.433354 0.208354 0.544769 0.092 Uiso 0.808(5) 1 calc R U P C 1
C53' C 0.3870(4) 0.1884(10) 0.4628(8) 0.067(4) Uani 0.192(5) 1 d D U P C 2
H53C H 0.407666 0.239801 0.500942 0.080 Uiso 0.192(5) 1 calc R U P C 2
H53D H 0.396869 0.222595 0.416799 0.080 Uiso 0.192(5) 1 calc R U P C 2
C54' C 0.4196(7) 0.0743(12) 0.4701(8) 0.089(4) Uani 0.192(5) 1 d D U P C 2
H54D H 0.427659 0.053960 0.520613 0.133 Uiso 0.192(5) 1 calc R U P C 2
H54E H 0.462024 0.077517 0.449065 0.133 Uiso 0.192(5) 1 calc R U P C 2
H54F H 0.391064 0.014946 0.445342 0.133 Uiso 0.192(5) 1 calc R U P C 2

loop_
_atom_site_aniso_label
_atom_site_aniso_U_11
_atom_site_aniso_U_22
_atom_site_aniso_U_33
_atom_site_aniso_U_23
_atom_site_aniso_U_13
_atom_site_aniso_U_12
Na1 0.0298(3) 0.0214(2) 0.0247(2) 0.00430(19) 0.00494(19) 0.00177(19)
N1 0.0184(4) 0.0169(4) 0.0199(4) -0.0004(3) -0.0002(3) 0.0008(3)
N2 0.0169(4) 0.0223(4) 0.0206(4) 0.0023(4) 0.0022(3) 0.0000(3)
C11 0.0180(5) 0.0192(5) 0.0185(5) 0.0017(4) 0.0010(4) 0.0002(4)
C12 0.0207(5) 0.0216(5) 0.0180(5) 0.0012(4) 0.0010(4) 0.0006(4)
C13 0.0248(6) 0.0275(6) 0.0209(5) -0.0015(4) -0.0011(4) -0.0030(4)
C14 0.0203(5) 0.0355(7) 0.0264(6) 0.0035(5) -0.0037(4) -0.0031(5)
C15 0.0181(5) 0.0334(6) 0.0294(6) 0.0043(5) 0.0013(4) 0.0028(5)
C16 0.0200(5) 0.0229(5) 0.0246(5) 0.0022(4) 0.0034(4) 0.0028(4)
C21 0.0184(5) 0.0232(5) 0.0249(5) 0.0046(4) 0.0022(4) 0.0000(4)
C22 0.0214(5) 0.0301(6) 0.0251(6) 0.0059(5) 0.0044(4) 0.0036(4)
C23 0.0231(6) 0.0437(8) 0.0338(7) 0.0089(6) 0.0092(5) 0.0063(5)
C24 0.0189(6) 0.0424(8) 0.0486(9) 0.0100(7) 0.0058(5) -0.0001(5)
C25 0.0231(6) 0.0328(7) 0.0435(8) 0.0030(6) -0.0044(5) -0.0040(5)
C26 0.0225(6) 0.0254(6) 0.0322(6) 0.0003(5) -0.0001(5) -0.0015(4)
C101 0.0186(5) 0.0180(5) 0.0165(5) 0.0009(4) 0.0009(4) 0.0002(4)
C102 0.0191(5) 0.0176(5) 0.0169(5) -0.0006(4) 0.0004(4) 0.0005(4)
C103 0.0230(5) 0.0181(5) 0.0183(5) -0.0008(4) -0.0011(4) 0.0009(4)
C104 0.0264(5) 0.0171(5) 0.0173(5) 0.0000(4) -0.0012(4) -0.0017(4)
C105 0.0223(5) 0.0186(5) 0.0177(5) -0.0005(4) 0.0009(4) -0.0027(4)
C106 0.0248(6) 0.0286(6) 0.0246(6) 0.0030(5) 0.0039(4) -0.0062(5)
C107 0.0352(7) 0.0338(7) 0.0298(6) 0.0059(5) 0.0073(5) -0.0119(6)
C108 0.0447(8) 0.0273(6) 0.0251(6) 0.0081(5) 0.0026(5) -0.0100(6)
C109 0.0373(7) 0.0189(5) 0.0196(5) 0.0017(4) -0.0016(5) -0.0034(5)
C110 0.0436(7) 0.0202(5) 0.0240(6) 0.0045(4) -0.0065(5) 0.0014(5)
C111 0.0340(7) 0.0253(6) 0.0284(6) 0.0013(5) -0.0077(5) 0.0074(5)
C112 0.0257(6) 0.0241(5) 0.0251(6) 0.0006(4) -0.0024(4) 0.0041(4)
C121 0.0217(5) 0.0229(5) 0.0203(5) -0.0019(4) 0.0024(4) 0.0014(4)
C122 0.0316(7) 0.0276(6) 0.0379(7) 0.0052(5) 0.0054(5) 0.0066(5)
C123 0.0314(6) 0.0309(6) 0.0226(6) -0.0036(5) 0.0057(5) 0.0046(5)
C161 0.0233(5) 0.0265(6) 0.0312(6) -0.0033(5) 0.0069(5) 0.0032(5)
C162 0.0329(7) 0.0267(6) 0.0454(8) -0.0009(6) 0.0080(6) 0.0061(5)
C163 0.0330(7) 0.0424(8) 0.0458(8) -0.0100(7) 0.0186(6) -0.0008(6)
C221 0.0262(6) 0.0343(6) 0.0217(5) 0.0015(5) 0.0036(4) 0.0070(5)
C222 0.0627(11) 0.0496(9) 0.0255(7) 0.0017(6) 0.0127(7) -0.0036(8)
C223 0.0410(8) 0.0387(8) 0.0305(7) 0.0029(6) 0.0001(6) -0.0041(6)
C261 0.0278(6) 0.0322(7) 0.0352(7) -0.0103(5) -0.0033(5) -0.0007(5)
C262 0.0465(9) 0.0560(10) 0.0368(8) -0.0107(7) -0.0042(7) 0.0096(8)
C263 0.0551(10) 0.0328(8) 0.0596(11) -0.0122(8) -0.0060(8) 0.0040(7)
O3 0.0437(6) 0.0225(4) 0.0279(5) -0.0027(4) 0.0030(4) 0.0017(4)
C31 0.0486(9) 0.0318(7) 0.0287(7) 0.0004(5) 0.0012(6) -0.0033(6)
C32 0.0615(10) 0.0338(8) 0.0317(7) -0.0072(6) -0.0027(7) 0.0036(7)
C33 0.0674(19) 0.0257(10) 0.0420(12) -0.0023(8) -0.0104(12) -0.0025(11)
C34 0.0472(16) 0.0228(9) 0.0306(10) -0.0004(7) -0.0010(8) 0.0035(8)
C33' 0.056(6) 0.024(3) 0.033(4) -0.004(3) -0.005(4) 0.017(4)
C34' 0.065(8) 0.025(4) 0.043(5) 0.005(3) 0.010(5) 0.009(4)
O4 0.0360(6) 0.0472(7) 0.0666(8) 0.0246(6) 0.0110(6) -0.0025(5)
C41 0.0439(14) 0.0322(13) 0.065(2) 0.0038(13) 0.0125(14) 0.0022(10)
C42 0.0434(14) 0.0478(17) 0.065(2) 0.0284(16) 0.0107(15) 0.0032(12)
C43 0.0372(9) 0.0622(13) 0.063(2) 0.0308(11) 0.0012(10) 0.0011(8)
C44 0.0336(10) 0.0272(10) 0.0267(10) 0.0021(7) 0.0013(8) -0.0036(7)
C41' 0.039(3) 0.032(3) 0.041(3) 0.009(2) 0.002(3) 0.001(2)
C42' 0.052(4) 0.037(3) 0.058(4) 0.010(3) -0.005(3) -0.007(3)
C43' 0.0372(9) 0.0622(13) 0.063(2) 0.0308(11) 0.0012(10) 0.0011(8)
C44' 0.050(4) 0.065(5) 0.084(6) 0.026(4) -0.010(4) -0.007(3)
O5 0.0428(6) 0.0556(7) 0.0285(5) 0.0125(5) 0.0062(4) 0.0099(5)
C51 0.0584(11) 0.0730(13) 0.0291(8) 0.0114(8) 0.0055(7) -0.0065(9)
C52 0.0541(12) 0.130(2) 0.0505(12) -0.0254(14) 0.0213(10) -0.0211(13)
C53 0.0411(12) 0.0656(19) 0.0428(12) 0.0003(14) 0.0033(9) 0.0135(11)
C54 0.0447(13) 0.082(2) 0.0566(15) 0.0128(14) 0.0002(11) -0.0025(12)
C53' 0.083(7) 0.060(7) 0.061(6) 0.026(6) 0.025(5) 0.034(6)
C54' 0.112(8) 0.082(8) 0.078(7) 0.034(6) 0.037(7) 0.027(7)

loop_
_atom_type_symbol
_atom_type_description
_atom_type_scat_dispersion_real
_atom_type_scat_dispersion_imag
_atom_type_scat_source
C C 0.0033 0.0016 'International Tables Vol C Tables 4.2.6.8 and 6.1.1.4'
H H 0.0000 0.0000 'International Tables Vol C Tables 4.2.6.8 and 6.1.1.4'
N N 0.0061 0.0033 'International Tables Vol C Tables 4.2.6.8 and 6.1.1.4'
Na Na 0.0362 0.0249 'International Tables Vol C Tables 4.2.6.8 and 6.1.1.4'
O O 0.0106 0.0060 'International Tables Vol C Tables 4.2.6.8 and 6.1.1.4'

loop_
_geom_angle_atom_site_label_1
_geom_angle_atom_site_label_2
_geom_angle_atom_site_label_3
_geom_angle
_geom_angle_site_symmetry_1
_geom_angle_site_symmetry_3
_geom_angle_publ_flag
O5 Na1 N2 138.35(5) . . ?
O5 Na1 O3 102.58(4) . . ?
N2 Na1 O3 115.44(4) . . ?
O5 Na1 O4 94.19(5) . . ?
N2 Na1 O4 100.95(4) . . ?
O3 Na1 O4 91.43(5) . . ?
O5 Na1 N1 98.65(4) . . ?
N2 Na1 N1 72.09(3) . . ?
O3 Na1 N1 81.57(4) . . ?
O4 Na1 N1 166.44(5) . . ?
C11 N1 C101 117.71(9) . . ?
C11 N1 Na1 123.14(7) . . ?
C101 N1 Na1 103.60(7) . . ?
C11 N1 H1 110.3(10) . . ?
C101 N1 H1 110.1(11) . . ?
Na1 N1 H1 87.8(11) . . ?
C102 N2 C21 121.27(10) . . ?
C102 N2 Na1 113.85(7) . . ?
C21 N2 Na1 121.93(7) . . ?
C12 C11 C16 120.21(10) . . ?
C12 C11 N1 119.82(10) . . ?
C16 C11 N1 119.94(10) . . ?
C13 C12 C11 118.75(11) . . ?
C13 C12 C121 118.80(11) . . ?
C11 C12 C121 122.45(10) . . ?
C14 C13 C12 121.48(12) . . ?
C14 C13 H13 119.3 . . ?
C12 C13 H13 119.3 . . ?
C15 C14 C13 119.39(11) . . ?
C15 C14 H14 120.3 . . ?
C13 C14 H14 120.3 . . ?
C14 C15 C16 121.45(11) . . ?
C14 C15 H15 119.3 . . ?
C16 C15 H15 119.3 . . ?
C15 C16 C11 118.63(11) . . ?
C15 C16 C161 119.42(11) . . ?
C11 C16 C161 121.95(11) . . ?
C26 C21 N2 121.52(11) . . ?
C26 C21 C22 119.15(11) . . ?
N2 C21 C22 118.93(11) . . ?
C23 C22 C21 119.51(13) . . ?
C23 C22 C221 120.72(12) . . ?
C21 C22 C221 119.71(11) . . ?
C24 C23 C22 121.27(13) . . ?
C24 C23 H23 119.4 . . ?
C22 C23 H23 119.4 . . ?
C23 C24 C25 119.53(13) . . ?
C23 C24 H24 120.2 . . ?
C25 C24 H24 120.2 . . ?
C24 C25 C26 121.46(14) . . ?
C24 C25 H25 119.3 . . ?
C26 C25 H25 119.3 . . ?
C25 C26 C21 119.06(13) . . ?
C25 C26 C261 119.43(12) . . ?
C21 C26 C261 121.35(11) . . ?
C102 C101 C105 110.36(10) . . ?
C102 C101 N1 123.44(10) . . ?
C105 C101 N1 126.21(10) . . ?
N2 C102 C101 125.18(10) . . ?
N2 C102 C103 128.63(10) . . ?
C101 C102 C103 106.14(9) . . ?
C112 C103 C104 117.93(11) . . ?
C112 C103 C102 135.66(11) . . ?
C104 C103 C102 106.39(10) . . ?
C109 C104 C103 124.84(11) . . ?
C109 C104 C105 124.63(11) . . ?
C103 C104 C105 110.53(10) . . ?
C106 C105 C104 117.05(11) . . ?
C106 C105 C101 136.39(11) . . ?
C104 C105 C101 106.57(10) . . ?
C105 C106 C107 118.76(12) . . ?
C105 C106 H106 120.6 . . ?
C107 C106 H106 120.6 . . ?
C108 C107 C106 123.69(13) . . ?
C108 C107 H107 118.2 . . ?
C106 C107 H107 118.2 . . ?
C107 C108 C109 119.05(12) . . ?
C107 C108 H108 120.5 . . ?
C109 C108 H108 120.5 . . ?
C104 C109 C110 115.90(12) . . ?
C104 C109 C108 116.81(12) . . ?
C110 C109 C108 127.29(12) . . ?
C111 C110 C109 120.26(12) . . ?
C111 C110 H110 119.9 . . ?
C109 C110 H110 119.9 . . ?
C110 C111 C112 122.59(12) . . ?
C110 C111 H111 118.7 . . ?
C112 C111 H111 118.7 . . ?
C103 C112 C111 118.45(12) . . ?
C103 C112 H112 120.8 . . ?
C111 C112 H112 120.8 . . ?
C12 C121 C122 109.88(10) . . ?
C12 C121 C123 111.79(10) . . ?
C122 C121 C123 110.94(11) . . ?
C12 C121 H121 108.0 . . ?
C122 C121 H121 108.0 . . ?
C123 C121 H121 108.0 . . ?
C121 C122 H12A 109.5 . . ?
C121 C122 H12B 109.5 . . ?
H12A C122 H12B 109.5 . . ?
C121 C122 H12C 109.5 . . ?
H12A C122 H12C 109.5 . . ?
H12B C122 H12C 109.5 . . ?
C121 C123 H12D 109.5 . . ?
C121 C123 H12E 109.5 . . ?
H12D C123 H12E 109.5 . . ?
C121 C123 H12F 109.5 . . ?
H12D C123 H12F 109.5 . . ?
H12E C123 H12F 109.5 . . ?
C16 C161 C162 110.95(11) . . ?
C16 C161 C163 113.26(11) . . ?
C162 C161 C163 110.03(11) . . ?
C16 C161 H161 107.4 . . ?
C162 C161 H161 107.4 . . ?
C163 C161 H161 107.4 . . ?
C161 C162 H16A 109.5 . . ?
C161 C162 H16B 109.5 . . ?
H16A C162 H16B 109.5 . . ?
C161 C162 H16C 109.5 . . ?
H16A C162 H16C 109.5 . . ?
H16B C162 H16C 109.5 . . ?
C161 C163 H16D 109.5 . . ?
C161 C163 H16E 109.5 . . ?
H16D C163 H16E 109.5 . . ?
C161 C163 H16F 109.5 . . ?
H16D C163 H16F 109.5 . . ?
H16E C163 H16F 109.5 . . ?
C22 C221 C223 109.75(11) . . ?
C22 C221 C222 114.12(12) . . ?
C223 C221 C222 109.80(13) . . ?
C22 C221 H221 107.6 . . ?
C223 C221 H221 107.6 . . ?
C222 C221 H221 107.6 . . ?
C221 C222 H22A 109.5 . . ?
C221 C222 H22B 109.5 . . ?
H22A C222 H22B 109.5 . . ?
C221 C222 H22C 109.5 . . ?
H22A C222 H22C 109.5 . . ?
H22B C222 H22C 109.5 . . ?
C221 C223 H22D 109.5 . . ?
C221 C223 H22E 109.5 . . ?
H22D C223 H22E 109.5 . . ?
C221 C223 H22F 109.5 . . ?
H22D C223 H22F 109.5 . . ?
H22E C223 H22F 109.5 . . ?
C26 C261 C263 109.69(14) . . ?
C26 C261 C262 112.77(12) . . ?
C263 C261 C262 110.31(14) . . ?
C26 C261 H261 108.0 . . ?
C263 C261 H261 108.0 . . ?
C262 C261 H261 108.0 . . ?
C261 C262 H26A 109.5 . . ?
C261 C262 H26B 109.5 . . ?
H26A C262 H26B 109.5 . . ?
C261 C262 H26C 109.5 . . ?
H26A C262 H26C 109.5 . . ?
H26B C262 H26C 109.5 . . ?
C261 C263 H26D 109.5 . . ?
C261 C263 H26E 109.5 . . ?
H26D C263 H26E 109.5 . . ?
C261 C263 H26F 109.5 . . ?
H26D C263 H26F 109.5 . . ?
H26E C263 H26F 109.5 . . ?
C34' O3 C31 109.6(4) . . ?
C34 O3 C31 106.66(14) . . ?
C34' O3 Na1 118.0(4) . . ?
C34 O3 Na1 127.67(14) . . ?
C31 O3 Na1 123.87(8) . . ?
O3 C31 C32 106.68(12) . . ?
O3 C31 H31A 110.4 . . ?
C32 C31 H31A 110.4 . . ?
O3 C31 H31B 110.4 . . ?
C32 C31 H31B 110.4 . . ?
H31A C31 H31B 108.6 . . ?
C33' C32 C31 103.3(3) . . ?
C33 C32 C31 103.81(14) . . ?
C33 C32 H32A 111.0 . . ?
C31 C32 H32A 111.0 . . ?
C33 C32 H32B 111.0 . . ?
C31 C32 H32B 111.0 . . ?
H32A C32 H32B 109.0 . . ?
C33' C32 H32C 111.1 . . ?
C31 C32 H32C 111.1 . . ?
C33' C32 H32D 111.1 . . ?
C31 C32 H32D 111.1 . . ?
H32C C32 H32D 109.1 . . ?
C32 C33 C34 101.6(2) . . ?
C32 C33 H33A 111.4 . . ?
C34 C33 H33A 111.4 . . ?
C32 C33 H33B 111.4 . . ?
C34 C33 H33B 111.4 . . ?
H33A C33 H33B 109.3 . . ?
O3 C34 C33 102.60(19) . . ?
O3 C34 H34A 111.2 . . ?
C33 C34 H34A 111.2 . . ?
O3 C34 H34B 111.2 . . ?
C33 C34 H34B 111.2 . . ?
H34A C34 H34B 109.2 . . ?
C32 C33' C34' 102.4(5) . . ?
C32 C33' H33C 111.3 . . ?
C34' C33' H33C 111.3 . . ?
C32 C33' H33D 111.3 . . ?
C34' C33' H33D 111.3 . . ?
H33C C33' H33D 109.2 . . ?
O3 C34' C33' 106.4(5) . . ?
O3 C34' H34C 110.4 . . ?
C33' C34' H34C 110.4 . . ?
O3 C34' H34D 110.4 . . ?
C33' C34' H34D 110.4 . . ?
H34C C34' H34D 108.6 . . ?
C41 O4 C44 108.82(15) . . ?
C41' O4 C44' 108.3(3) . . ?
C41 O4 Na1 128.98(13) . . ?
C41' O4 Na1 124.9(2) . . ?
C44 O4 Na1 121.93(11) . . ?
C44' O4 Na1 126.7(3) . . ?
O4 C41 C42 104.7(2) . . ?
O4 C41 H41A 110.8 . . ?
C42 C41 H41A 110.8 . . ?
O4 C41 H41B 110.8 . . ?
C42 C41 H41B 110.8 . . ?
H41A C41 H41B 108.9 . . ?
C41 C42 C43 100.4(3) . . ?
C41 C42 H42A 111.7 . . ?
C43 C42 H42A 111.7 . . ?
C41 C42 H42B 111.7 . . ?
C43 C42 H42B 111.7 . . ?
H42A C42 H42B 109.5 . . ?
C44 C43 C42 100.7(3) . . ?
C44 C43 H43A 111.6 . . ?
C42 C43 H43A 111.6 . . ?
C44 C43 H43B 111.6 . . ?
C42 C43 H43B 111.6 . . ?
H43A C43 H43B 109.4 . . ?
O4 C44 C43 105.8(2) . . ?
O4 C44 H44A 110.6 . . ?
C43 C44 H44A 110.6 . . ?
O4 C44 H44B 110.6 . . ?
C43 C44 H44B 110.6 . . ?
H44A C44 H44B 108.7 . . ?
O4 C41' C42' 97.9(4) . . ?
O4 C41' H41C 112.2 . . ?
C42' C41' H41C 112.2 . . ?
O4 C41' H41D 112.2 . . ?
C42' C41' H41D 112.2 . . ?
H41C C41' H41D 109.8 . . ?
C41' C42' C43' 97.1(6) . . ?
C41' C42' H42C 112.3 . . ?
C43' C42' H42C 112.3 . . ?
C41' C42' H42D 112.3 . . ?
C43' C42' H42D 112.3 . . ?
H42C C42' H42D 109.9 . . ?
C44' C43' C42' 93.7(6) . . ?
C44' C43' H43C 113.0 . . ?
C42' C43' H43C 113.0 . . ?
C44' C43' H43D 113.0 . . ?
C42' C43' H43D 113.0 . . ?
H43C C43' H43D 110.4 . . ?
O4 C44' C43' 104.1(6) . . ?
O4 C44' H44C 110.9 . . ?
C43' C44' H44C 110.9 . . ?
O4 C44' H44D 110.9 . . ?
C43' C44' H44D 110.9 . . ?
H44C C44' H44D 109.0 . . ?
C53 O5 C51 111.52(17) . . ?
C53' O5 C51 114.1(6) . . ?
C53 O5 Na1 116.57(14) . . ?
C53' O5 Na1 117.9(6) . . ?
C51 O5 Na1 127.86(11) . . ?
O5 C51 C52 110.34(16) . . ?
O5 C51 H51A 109.6 . . ?
C52 C51 H51A 109.6 . . ?
O5 C51 H51B 109.6 . . ?
C52 C51 H51B 109.6 . . ?
H51A C51 H51B 108.1 . . ?
C51 C52 H52A 109.5 . . ?
C51 C52 H52B 109.5 . . ?
H52A C52 H52B 109.5 . . ?
C51 C52 H52C 109.5 . . ?
H52A C52 H52C 109.5 . . ?
H52B C52 H52C 109.5 . . ?
O5 C53 C54 114.0(2) . . ?
O5 C53 H53A 108.7 . . ?
C54 C53 H53A 108.7 . . ?
O5 C53 H53B 108.7 . . ?
C54 C53 H53B 108.7 . . ?
H53A C53 H53B 107.6 . . ?
C53 C54 H54A 109.5 . . ?
C53 C54 H54B 109.5 . . ?
H54A C54 H54B 109.5 . . ?
C53 C54 H54C 109.5 . . ?
H54A C54 H54C 109.5 . . ?
H54B C54 H54C 109.5 . . ?
O5 C53' C54' 117.6(9) . . ?
O5 C53' H53C 107.9 . . ?
C54' C53' H53C 107.9 . . ?
O5 C53' H53D 107.9 . . ?
C54' C53' H53D 107.9 . . ?
H53C C53' H53D 107.2 . . ?
C53' C54' H54D 109.5 . . ?
C53' C54' H54E 109.5 . . ?
H54D C54' H54E 109.5 . . ?
C53' C54' H54F 109.5 . . ?
H54D C54' H54F 109.5 . . ?
H54E C54' H54F 109.5 . . ?

loop_
_geom_bond_atom_site_label_1
_geom_bond_atom_site_label_2
_geom_bond_distance
_geom_bond_site_symmetry_2
_geom_bond_publ_flag
Na1 O5 2.3633(12) . ?
Na1 N2 2.3944(11) . ?
Na1 O3 2.4069(11) . ?
Na1 O4 2.4293(13) . ?
Na1 N1 2.6464(11) . ?
N1 C11 1.4305(14) . ?
N1 C101 1.4394(14) . ?
N1 H1 0.887(17) . ?
N2 C102 1.3295(14) . ?
N2 C21 1.4106(14) . ?
C11 C12 1.4066(16) . ?
C11 C16 1.4172(16) . ?
C12 C13 1.3970(16) . ?
C12 C121 1.5185(16) . ?
C13 C14 1.3867(18) . ?
C13 H13 0.9500 . ?
C14 C15 1.382(2) . ?
C14 H14 0.9500 . ?
C15 C16 1.3967(17) . ?
C15 H15 0.9500 . ?
C16 C161 1.5198(18) . ?
C21 C26 1.4104(18) . ?
C21 C22 1.4205(17) . ?
C22 C23 1.3933(18) . ?
C22 C221 1.5135(19) . ?
C23 C24 1.380(2) . ?
C23 H23 0.9500 . ?
C24 C25 1.382(2) . ?
C24 H24 0.9500 . ?
C25 C26 1.4034(18) . ?
C25 H25 0.9500 . ?
C26 C261 1.512(2) . ?
C101 C102 1.4116(15) . ?
C101 C105 1.4342(15) . ?
C102 C103 1.5053(15) . ?
C103 C112 1.3814(16) . ?
C103 C104 1.4079(17) . ?
C104 C109 1.3945(16) . ?
C104 C105 1.4291(16) . ?
C105 C106 1.3895(16) . ?
C106 C107 1.4241(18) . ?
C106 H106 0.9500 . ?
C107 C108 1.370(2) . ?
C107 H107 0.9500 . ?
C108 C109 1.430(2) . ?
C108 H108 0.9500 . ?
C109 C110 1.4167(19) . ?
C110 C111 1.373(2) . ?
C110 H110 0.9500 . ?
C111 C112 1.4221(18) . ?
C111 H111 0.9500 . ?
C112 H112 0.9500 . ?
C121 C122 1.5286(18) . ?
C121 C123 1.5305(17) . ?
C121 H121 1.0000 . ?
C122 H12A 0.9800 . ?
C122 H12B 0.9800 . ?
C122 H12C 0.9800 . ?
C123 H12D 0.9800 . ?
C123 H12E 0.9800 . ?
C123 H12F 0.9800 . ?
C161 C162 1.532(2) . ?
C161 C163 1.5360(19) . ?
C161 H161 1.0000 . ?
C162 H16A 0.9800 . ?
C162 H16B 0.9800 . ?
C162 H16C 0.9800 . ?
C163 H16D 0.9800 . ?
C163 H16E 0.9800 . ?
C163 H16F 0.9800 . ?
C221 C223 1.520(2) . ?
C221 C222 1.5298(19) . ?
C221 H221 1.0000 . ?
C222 H22A 0.9800 . ?
C222 H22B 0.9800 . ?
C222 H22C 0.9800 . ?
C223 H22D 0.9800 . ?
C223 H22E 0.9800 . ?
C223 H22F 0.9800 . ?
C261 C263 1.529(2) . ?
C261 C262 1.531(2) . ?
C261 H261 1.0000 . ?
C262 H26A 0.9800 . ?
C262 H26B 0.9800 . ?
C262 H26C 0.9800 . ?
C263 H26D 0.9800 . ?
C263 H26E 0.9800 . ?
C263 H26F 0.9800 . ?
O3 C34' 1.436(6) . ?
O3 C34 1.440(2) . ?
O3 C31 1.4400(17) . ?
C31 C32 1.533(2) . ?
C31 H31A 0.9900 . ?
C31 H31B 0.9900 . ?
C32 C33' 1.514(5) . ?
C32 C33 1.522(3) . ?
C32 H32A 0.9900 . ?
C32 H32B 0.9900 . ?
C32 H32C 0.9900 . ?
C32 H32D 0.9900 . ?
C33 C34 1.525(3) . ?
C33 H33A 0.9900 . ?
C33 H33B 0.9900 . ?
C34 H34A 0.9900 . ?
C34 H34B 0.9900 . ?
C33' C34' 1.523(6) . ?
C33' H33C 0.9900 . ?
C33' H33D 0.9900 . ?
C34' H34C 0.9900 . ?
C34' H34D 0.9900 . ?
O4 C41 1.441(3) . ?
O4 C41' 1.458(5) . ?
O4 C44 1.460(2) . ?
O4 C44' 1.467(5) . ?
C41 C42 1.516(4) . ?
C41 H41A 0.9900 . ?
C41 H41B 0.9900 . ?
C42 C43 1.546(4) . ?
C42 H42A 0.9900 . ?
C42 H42B 0.9900 . ?
C43 C44 1.476(4) . ?
C43 H43A 0.9900 . ?
C43 H43B 0.9900 . ?
C44 H44A 0.9900 . ?
C44 H44B 0.9900 . ?
C41' C42' 1.527(6) . ?
C41' H41C 0.9900 . ?
C41' H41D 0.9900 . ?
C42' C43' 1.556(7) . ?
C42' H42C 0.9900 . ?
C42' H42D 0.9900 . ?
C43' C44' 1.499(7) . ?
C43' H43C 0.9900 . ?
C43' H43D 0.9900 . ?
C44' H44C 0.9900 . ?
C44' H44D 0.9900 . ?
O5 C53 1.411(3) . ?
O5 C53' 1.419(6) . ?
O5 C51 1.4264(19) . ?
C51 C52 1.462(3) . ?
C51 H51A 0.9900 . ?
C51 H51B 0.9900 . ?
C52 H52A 0.9800 . ?
C52 H52B 0.9800 . ?
C52 H52C 0.9800 . ?
C53 C54 1.487(4) . ?
C53 H53A 0.9900 . ?
C53 H53B 0.9900 . ?
C54 H54A 0.9800 . ?
C54 H54B 0.9800 . ?
C54 H54C 0.9800 . ?
C53' C54' 1.463(7) . ?
C53' H53C 0.9900 . ?
C53' H53D 0.9900 . ?
C54' H54D 0.9800 . ?
C54' H54E 0.9800 . ?
C54' H54F 0.9800 . ?

loop_
_geom_torsion_atom_site_label_1
_geom_torsion_atom_site_label_2
_geom_torsion_atom_site_label_3
_geom_torsion_atom_site_label_4
_geom_torsion
_geom_torsion_site_symmetry_1
_geom_torsion_site_symmetry_2
_geom_torsion_site_symmetry_3
_geom_torsion_site_symmetry_4
_geom_torsion_publ_flag
C101 N1 C11 C12 64.20(14) . . . . ?
Na1 N1 C11 C12 -67.12(12) . . . . ?
C101 N1 C11 C16 -117.80(12) . . . . ?
Na1 N1 C11 C16 110.89(10) . . . . ?
C16 C11 C12 C13 -0.85(17) . . . . ?
N1 C11 C12 C13 177.15(10) . . . . ?
C16 C11 C12 C121 179.27(11) . . . . ?
N1 C11 C12 C121 -2.72(17) . . . . ?
C11 C12 C13 C14 -1.30(18) . . . . ?
C121 C12 C13 C14 178.58(11) . . . . ?
C12 C13 C14 C15 1.2(2) . . . . ?
C13 C14 C15 C16 1.1(2) . . . . ?
C14 C15 C16 C11 -3.22(19) . . . . ?
C14 C15 C16 C161 177.00(12) . . . . ?
C12 C11 C16 C15 3.05(17) . . . . ?
N1 C11 C16 C15 -174.95(11) . . . . ?
C12 C11 C16 C161 -177.17(11) . . . . ?
N1 C11 C16 C161 4.83(17) . . . . ?
C102 N2 C21 C26 71.88(16) . . . . ?
Na1 N2 C21 C26 -87.51(13) . . . . ?
C102 N2 C21 C22 -115.39(13) . . . . ?
Na1 N2 C21 C22 85.22(13) . . . . ?
C26 C21 C22 C23 1.03(19) . . . . ?
N2 C21 C22 C23 -171.88(12) . . . . ?
C26 C21 C22 C221 -176.29(12) . . . . ?
N2 C21 C22 C221 10.81(17) . . . . ?
C21 C22 C23 C24 -0.2(2) . . . . ?
C221 C22 C23 C24 177.06(13) . . . . ?
C22 C23 C24 C25 -0.3(2) . . . . ?
C23 C24 C25 C26 0.0(2) . . . . ?
C24 C25 C26 C21 0.8(2) . . . . ?
C24 C25 C26 C261 176.22(14) . . . . ?
N2 C21 C26 C25 171.41(12) . . . . ?
C22 C21 C26 C25 -1.30(19) . . . . ?
N2 C21 C26 C261 -3.92(19) . . . . ?
C22 C21 C26 C261 -176.63(12) . . . . ?
C11 N1 C101 C102 -131.10(11) . . . . ?
Na1 N1 C101 C102 8.58(12) . . . . ?
C11 N1 C101 C105 49.30(15) . . . . ?
Na1 N1 C101 C105 -171.02(9) . . . . ?
C21 N2 C102 C101 -173.20(11) . . . . ?
Na1 N2 C102 C101 -12.26(14) . . . . ?
C21 N2 C102 C103 9.49(18) . . . . ?
Na1 N2 C102 C103 170.42(9) . . . . ?
C105 C101 C102 N2 -178.85(11) . . . . ?
N1 C101 C102 N2 1.50(18) . . . . ?
C105 C101 C102 C103 -1.03(12) . . . . ?
N1 C101 C102 C103 179.31(10) . . . . ?
N2 C102 C103 C112 0.9(2) . . . . ?
C101 C102 C103 C112 -176.86(13) . . . . ?
N2 C102 C103 C104 179.08(11) . . . . ?
C101 C102 C103 C104 1.37(12) . . . . ?
C112 C103 C104 C109 -2.10(18) . . . . ?
C102 C103 C104 C109 179.30(11) . . . . ?
C112 C103 C104 C105 177.38(11) . . . . ?
C102 C103 C104 C105 -1.22(13) . . . . ?
C109 C104 C105 C106 0.47(18) . . . . ?
C103 C104 C105 C106 -179.01(11) . . . . ?
C109 C104 C105 C101 -179.91(11) . . . . ?
C103 C104 C105 C101 0.61(13) . . . . ?
C102 C101 C105 C106 179.81(13) . . . . ?
N1 C101 C105 C106 -0.5(2) . . . . ?
C102 C101 C105 C104 0.31(13) . . . . ?
N1 C101 C105 C104 179.95(10) . . . . ?
C104 C105 C106 C107 -0.91(18) . . . . ?
C101 C105 C106 C107 179.63(13) . . . . ?
C105 C106 C107 C108 0.4(2) . . . . ?
C106 C107 C108 C109 0.7(2) . . . . ?
C103 C104 C109 C110 1.04(18) . . . . ?
C105 C104 C109 C110 -178.37(11) . . . . ?
C103 C104 C109 C108 179.93(12) . . . . ?
C105 C104 C109 C108 0.52(18) . . . . ?
C107 C108 C109 C104 -1.07(19) . . . . ?
C107 C108 C109 C110 177.68(14) . . . . ?
C104 C109 C110 C111 0.61(18) . . . . ?
C108 C109 C110 C111 -178.15(13) . . . . ?
C109 C110 C111 C112 -1.2(2) . . . . ?
C104 C103 C112 C111 1.47(17) . . . . ?
C102 C103 C112 C111 179.54(12) . . . . ?
C110 C111 C112 C103 0.1(2) . . . . ?
C13 C12 C121 C122 70.51(14) . . . . ?
C11 C12 C121 C122 -109.61(13) . . . . ?
C13 C12 C121 C123 -53.12(15) . . . . ?
C11 C12 C121 C123 126.76(12) . . . . ?
C15 C16 C161 C162 91.54(14) . . . . ?
C11 C16 C161 C162 -88.24(14) . . . . ?
C15 C16 C161 C163 -32.78(17) . . . . ?
C11 C16 C161 C163 147.44(13) . . . . ?
C23 C22 C221 C223 -91.17(15) . . . . ?
C21 C22 C221 C223 86.11(15) . . . . ?
C23 C22 C221 C222 32.54(19) . . . . ?
C21 C22 C221 C222 -150.18(13) . . . . ?
C25 C26 C261 C263 -76.69(17) . . . . ?
C21 C26 C261 C263 98.62(15) . . . . ?
C25 C26 C261 C262 46.68(19) . . . . ?
C21 C26 C261 C262 -138.01(14) . . . . ?
C34' O3 C31 C32 3.9(8) . . . . ?
C34 O3 C31 C32 22.7(2) . . . . ?
Na1 O3 C31 C32 -143.00(11) . . . . ?
O3 C31 C32 C33' -23.6(6) . . . . ?
O3 C31 C32 C33 4.4(2) . . . . ?
C31 C32 C33 C34 -27.8(3) . . . . ?
C31 O3 C34 C33 -40.7(3) . . . . ?
Na1 O3 C34 C33 124.3(2) . . . . ?
C32 C33 C34 O3 42.0(4) . . . . ?
C31 C32 C33' C34' 32.9(12) . . . . ?
C31 O3 C34' C33' 17.5(14) . . . . ?
Na1 O3 C34' C33' 166.6(9) . . . . ?
C32 C33' C34' O3 -31.7(16) . . . . ?
C44 O4 C41 C42 -14.6(4) . . . . ?
Na1 O4 C41 C42 159.4(2) . . . . ?
O4 C41 C42 C43 35.8(6) . . . . ?
C41 C42 C43 C44 -43.5(6) . . . . ?
C41 O4 C44 C43 -14.0(4) . . . . ?
Na1 O4 C44 C43 171.5(3) . . . . ?
C42 C43 C44 O4 35.8(5) . . . . ?
C44' O4 C41' C42' 25.7(7) . . . . ?
Na1 O4 C41' C42' -158.0(4) . . . . ?
O4 C41' C42' C43' -52.9(8) . . . . ?
C41' C42' C43' C44' 59.5(10) . . . . ?
C41' O4 C44' C43' 12.5(11) . . . . ?
Na1 O4 C44' C43' -163.7(8) . . . . ?
C42' C43' C44' O4 -43.9(11) . . . . ?
C53 O5 C51 C52 -178.8(2) . . . . ?
C53' O5 C51 C52 153.4(6) . . . . ?
Na1 O5 C51 C52 -22.5(3) . . . . ?
C51 O5 C53 C54 -75.1(3) . . . . ?
Na1 O5 C53 C54 125.7(2) . . . . ?
C51 O5 C53' C54' 77.3(14) . . . . ?
Na1 O5 C53' C54' -106.4(12) . . . . ?
